data_7248634
loop_
_publ_author_name
'Alfuth, Jan'
'Czapik, Agnieszka'
'Zadykowicz, Beata'
'Olszewska, Teresa'

_publ_section_title
;
 Hydrogen and chalcogen bonds in crystals of chalcogenadiazolecarboxylic
 acids -- competition or cooperation?
;
_journal_issue 22
_journal_name_full CrystEngComm
_journal_page_first 2918
_journal_page_last 2927
_journal_paper_doi 10.1039/D4CE00273C
_journal_volume 26
_journal_year 2024
_chemical_formula_moiety 'C8 H6 N2 O2 S'
_chemical_formula_sum 'C8 H6 N2 O2 S'
_chemical_formula_weight 194.21
_space_group_crystal_system monoclinic
_space_group_IT_number 14
_space_group_name_Hall '-P 2yn'
_space_group_name_H-M_alt 'P 1 21/n 1'
_atom_sites_solution_hydrogens geom
_atom_sites_solution_primary direct
_audit_creation_method SHELXL-2019/3
_audit_update_record
;
2024-02-13 deposited with the CCDC.	2024-05-13 downloaded from the CCDC.
;
_cell_angle_alpha 90
_cell_angle_beta 91.753(2)
_cell_angle_gamma 90
_cell_formula_units_Z 4
_cell_length_a 3.92200(10)
_cell_length_b 17.4283(4)
_cell_length_c 11.8780(3)
_cell_measurement_reflns_used 4744
_cell_measurement_temperature 130(2)
_cell_measurement_theta_max 76.0790
_cell_measurement_theta_min 3.6840
_cell_volume 811.53(3)
_computing_cell_refinement 'CrysAlisPro 1.171.42.56a (Rigaku Oxford Diffraction, 2022)'
_computing_data_collection 'CrysAlisPro 1.171.42.56a (Rigaku Oxford Diffraction, 2022)'
_computing_data_reduction 'CrysAlisPro 1.171.42.56a (Rigaku Oxford Diffraction, 2022)'
_computing_structure_refinement 'SHELXL-2019/2 (Sheldrick, 2019)'
_computing_structure_solution 'SHELXT 2018/2 (Sheldrick, 2018)'
_diffrn_ambient_temperature 130(2)
_diffrn_detector_area_resol_mean 10.5384
_diffrn_measured_fraction_theta_full 1.000
_diffrn_measured_fraction_theta_max 0.993
_diffrn_measurement_device_type 'SuperNova, Single source at offset/far, Atlas'
_diffrn_measurement_method '\w scans'
_diffrn_radiation_type CuK\a
_diffrn_radiation_wavelength 1.54184
_diffrn_reflns_av_R_equivalents 0.0367
_diffrn_reflns_av_unetI/netI 0.0244
_diffrn_reflns_Laue_measured_fraction_full 1.000
_diffrn_reflns_Laue_measured_fraction_max 0.993
_diffrn_reflns_limit_h_max 4
_diffrn_reflns_limit_h_min -4
_diffrn_reflns_limit_k_max 21
_diffrn_reflns_limit_k_min -21
_diffrn_reflns_limit_l_max 14
_diffrn_reflns_limit_l_min -14
_diffrn_reflns_number 7413
_diffrn_reflns_point_group_measured_fraction_full 1.000
_diffrn_reflns_point_group_measured_fraction_max 0.993
_diffrn_reflns_theta_full 67.684
_diffrn_reflns_theta_max 76.337
_diffrn_reflns_theta_min 4.506
_diffrn_source 'micro-focus sealed X-ray tube'
_exptl_absorpt_coefficient_mu 3.276
_exptl_absorpt_correction_T_max 1.00000
_exptl_absorpt_correction_T_min 0.56510
_exptl_absorpt_correction_type multi-scan
_exptl_absorpt_process_details
;
CrysAlisPro 1.171.42.56a (Rigaku Oxford Diffraction, 2022)
Empirical absorption correction using spherical harmonics,
implemented in SCALE3 ABSPACK scaling algorithm.
;
_exptl_crystal_colour colourless
_exptl_crystal_density_diffrn 1.590
_exptl_crystal_description needle
_exptl_crystal_F_000 400
_exptl_crystal_size_max 0.550
_exptl_crystal_size_mid 0.040
_exptl_crystal_size_min 0.030
_refine_diff_density_max 0.242
_refine_diff_density_min -0.379
_refine_diff_density_rms 0.055
_refine_ls_extinction_method none
_refine_ls_goodness_of_fit_ref 1.051
_refine_ls_hydrogen_treatment constr
_refine_ls_matrix_type full
_refine_ls_number_parameters 119
_refine_ls_number_reflns 1676
_refine_ls_number_restraints 0
_refine_ls_restrained_S_all 1.051
_refine_ls_R_factor_all 0.0363
_refine_ls_R_factor_gt 0.0317
_refine_ls_shift/su_max 0.001
_refine_ls_shift/su_mean 0.000
_refine_ls_structure_factor_coef Fsqd
_refine_ls_weighting_details 'w=1/[\s^2^(Fo^2^)+(0.0519P)^2^+0.2335P] where P=(Fo^2^+2Fc^2^)/3'
_refine_ls_weighting_scheme calc
_refine_ls_wR_factor_gt 0.0840
_refine_ls_wR_factor_ref 0.0887
_reflns_Friedel_coverage 0.000
_reflns_number_gt 1487
_reflns_number_total 1676
_reflns_threshold_expression 'I > 2\s(I)'
_cod_data_source_file d4ce00273c2.cif
_cod_data_source_block 4S
_cod_depositor_comments 'Adding full bibliography for 7248632--7248640.cif.'
_cod_original_sg_symbol_H-M 'P 21/n'
_cod_database_code 7248634
_shelx_shelxl_version_number 2019/3
_shelx_space_group_comment
;
The symmetry employed for this shelxl refinement is uniquely defined
by the following loop, which should always be used as a source of
symmetry information in preference to the above space-group names.
They are only intended as comments.
;
_shelx_estimated_absorpt_t_min 0.266
_shelx_estimated_absorpt_t_max 0.908

loop_
_space_group_symop_operation_xyz
'x, y, z'
'-x+1/2, y+1/2, -z+1/2'
'-x, -y, -z'
'x-1/2, -y-1/2, z-1/2'

loop_
_atom_site_label
_atom_site_type_symbol
_atom_site_fract_x
_atom_site_fract_y
_atom_site_fract_z
_atom_site_U_iso_or_equiv
_atom_site_adp_type
_atom_site_occupancy
_atom_site_site_symmetry_order
_atom_site_calc_flag
_atom_site_refinement_flags_posn
_atom_site_refinement_flags_adp
_atom_site_refinement_flags_occupancy
_atom_site_disorder_assembly
_atom_site_disorder_group
S2 S 0.78599(10) 0.58202(2) 0.42095(3) 0.02472(15) Uani 1 1 d . . . . .
O1 O 0.7454(3) 0.50731(7) 0.77264(9) 0.0279(3) Uani 1 1 d . . . . .
O2 O 0.6447(4) 0.59118(7) 0.90995(9) 0.0343(3) Uani 1 1 d . . . . .
N1 N 0.5832(4) 0.66246(8) 0.41694(11) 0.0261(3) Uani 1 1 d . . . . .
N3 N 0.7855(3) 0.56294(8) 0.55390(11) 0.0222(3) Uani 1 1 d . . . . .
C4 C 0.5457(4) 0.63013(8) 0.71986(12) 0.0202(3) Uani 1 1 d . . . . .
C5 C 0.3726(4) 0.69494(9) 0.75044(13) 0.0233(3) Uani 1 1 d . . . . .
H5 H 0.325130 0.702236 0.827659 0.028 Uiso 1 1 calc R U . . .
C6 C 0.2612(4) 0.75161(9) 0.67143(14) 0.0262(3) Uani 1 1 d . . . . .
H6 H 0.141396 0.795299 0.697167 0.031 Uiso 1 1 calc R U . . .
C7 C 0.3226(4) 0.74459(9) 0.55943(14) 0.0261(3) Uani 1 1 d . . . . .
H7 H 0.248438 0.782654 0.506930 0.031 Uiso 1 1 calc R U . . .
C8 C 0.5012(4) 0.67846(9) 0.52414(12) 0.0225(3) Uani 1 1 d . . . . .
C9 C 0.6151(4) 0.62060(8) 0.60274(12) 0.0196(3) Uani 1 1 d . . . . .
C10 C 0.6506(4) 0.57545(9) 0.81101(13) 0.0216(3) Uani 1 1 d . . . . .
C11 C 0.8544(5) 0.45207(10) 0.85759(14) 0.0317(4) Uani 1 1 d . . . . .
H11A H 0.903238 0.402900 0.821449 0.048 Uiso 1 1 calc R U . . .
H11B H 0.672944 0.445078 0.911565 0.048 Uiso 1 1 calc R U . . .
H11C H 1.060753 0.470899 0.897170 0.048 Uiso 1 1 calc R U . . .

loop_
_atom_site_aniso_label
_atom_site_aniso_U_11
_atom_site_aniso_U_22
_atom_site_aniso_U_33
_atom_site_aniso_U_23
_atom_site_aniso_U_13
_atom_site_aniso_U_12
S2 0.0305(2) 0.0262(2) 0.0177(2) -0.00043(13) 0.00600(15) -0.00310(15)
O1 0.0416(7) 0.0223(6) 0.0200(5) 0.0022(4) 0.0047(5) 0.0075(5)
O2 0.0560(8) 0.0287(7) 0.0182(6) -0.0007(4) 0.0040(5) 0.0051(6)
N1 0.0302(7) 0.0260(7) 0.0223(6) 0.0033(5) 0.0037(5) -0.0048(5)
N3 0.0269(6) 0.0215(6) 0.0184(6) -0.0016(5) 0.0050(5) -0.0028(5)
C4 0.0215(7) 0.0202(7) 0.0192(7) -0.0009(5) 0.0029(5) -0.0027(5)
C5 0.0245(7) 0.0223(7) 0.0232(7) -0.0020(6) 0.0033(6) -0.0022(6)
C6 0.0258(8) 0.0207(8) 0.0319(8) -0.0009(6) 0.0013(6) 0.0006(6)
C7 0.0289(8) 0.0207(7) 0.0284(8) 0.0038(6) -0.0023(6) -0.0013(6)
C8 0.0240(7) 0.0215(7) 0.0220(7) 0.0023(6) 0.0014(6) -0.0045(6)
C9 0.0202(7) 0.0183(7) 0.0205(7) -0.0001(5) 0.0026(5) -0.0037(5)
C10 0.0240(7) 0.0203(7) 0.0208(7) -0.0004(5) 0.0049(6) -0.0011(5)
C11 0.0405(10) 0.0291(9) 0.0260(8) 0.0088(7) 0.0071(7) 0.0109(7)

loop_
_atom_type_symbol
_atom_type_description
_atom_type_scat_dispersion_real
_atom_type_scat_dispersion_imag
_atom_type_scat_source
C C 0.0181 0.0091 'International Tables Vol C Tables 4.2.6.8 and 6.1.1.4'
H H 0.0000 0.0000 'International Tables Vol C Tables 4.2.6.8 and 6.1.1.4'
N N 0.0311 0.0180 'International Tables Vol C Tables 4.2.6.8 and 6.1.1.4'
O O 0.0492 0.0322 'International Tables Vol C Tables 4.2.6.8 and 6.1.1.4'
S S 0.3331 0.5567 'International Tables Vol C Tables 4.2.6.8 and 6.1.1.4'

loop_
_geom_angle_atom_site_label_1
_geom_angle_atom_site_label_2
_geom_angle_atom_site_label_3
_geom_angle
_geom_angle_site_symmetry_1
_geom_angle_site_symmetry_3
_geom_angle_publ_flag
N1 S2 N3 101.12(7) . . ?
C10 O1 C11 115.75(12) . . ?
C8 N1 S2 106.43(11) . . ?
C9 N3 S2 106.43(11) . . ?
C5 C4 C9 117.50(14) . . ?
C5 C4 C10 117.49(13) . . ?
C9 C4 C10 125.01(13) . . ?
C4 C5 C6 122.78(15) . . ?
C4 C5 H5 118.6 . . ?
C6 C5 H5 118.6 . . ?
C7 C6 C5 121.41(15) . . ?
C7 C6 H6 119.3 . . ?
C5 C6 H6 119.3 . . ?
C6 C7 C8 117.67(15) . . ?
C6 C7 H7 121.2 . . ?
C8 C7 H7 121.2 . . ?
N1 C8 C7 125.42(15) . . ?
N1 C8 C9 112.92(14) . . ?
C7 C8 C9 121.66(14) . . ?
N3 C9 C4 127.92(14) . . ?
N3 C9 C8 113.09(13) . . ?
C4 C9 C8 118.97(14) . . ?
O2 C10 O1 123.39(15) . . ?
O2 C10 C4 123.27(14) . . ?
O1 C10 C4 113.33(13) . . ?
O1 C11 H11A 109.5 . . ?
O1 C11 H11B 109.5 . . ?
H11A C11 H11B 109.5 . . ?
O1 C11 H11C 109.5 . . ?
H11A C11 H11C 109.5 . . ?
H11B C11 H11C 109.5 . . ?

loop_
_geom_bond_atom_site_label_1
_geom_bond_atom_site_label_2
_geom_bond_distance
_geom_bond_site_symmetry_2
_geom_bond_publ_flag
S2 N1 1.6118(14) . ?
S2 N3 1.6139(13) . ?
O1 C10 1.3292(19) . ?
O1 C11 1.4495(18) . ?
O2 C10 1.2077(19) . ?
N1 C8 1.352(2) . ?
N3 C9 1.348(2) . ?
C4 C5 1.373(2) . ?
C4 C9 1.435(2) . ?
C4 C10 1.491(2) . ?
C5 C6 1.422(2) . ?
C5 H5 0.9500 . ?
C6 C7 1.365(2) . ?
C6 H6 0.9500 . ?
C7 C8 1.419(2) . ?
C7 H7 0.9500 . ?
C8 C9 1.436(2) . ?
C11 H11A 0.9800 . ?
C11 H11B 0.9800 . ?
C11 H11C 0.9800 . ?

loop_
_geom_torsion_atom_site_label_1
_geom_torsion_atom_site_label_2
_geom_torsion_atom_site_label_3
_geom_torsion_atom_site_label_4
_geom_torsion
_geom_torsion_site_symmetry_1
_geom_torsion_site_symmetry_2
_geom_torsion_site_symmetry_3
_geom_torsion_site_symmetry_4
_geom_torsion_publ_flag
N3 S2 N1 C8 -0.29(12) . . . . ?
N1 S2 N3 C9 0.90(12) . . . . ?
C9 C4 C5 C6 0.2(2) . . . . ?
C10 C4 C5 C6 179.55(14) . . . . ?
C4 C5 C6 C7 -0.3(3) . . . . ?
C5 C6 C7 C8 0.2(2) . . . . ?
S2 N1 C8 C7 179.50(13) . . . . ?
S2 N1 C8 C9 -0.40(16) . . . . ?
C6 C7 C8 N1 -179.99(15) . . . . ?
C6 C7 C8 C9 -0.1(2) . . . . ?
S2 N3 C9 C4 -179.95(13) . . . . ?
S2 N3 C9 C8 -1.22(16) . . . . ?
C5 C4 C9 N3 178.56(15) . . . . ?
C10 C4 C9 N3 -0.7(2) . . . . ?
C5 C4 C9 C8 -0.1(2) . . . . ?
C10 C4 C9 C8 -179.39(14) . . . . ?
N1 C8 C9 N3 1.11(19) . . . . ?
C7 C8 C9 N3 -178.79(14) . . . . ?
N1 C8 C9 C4 179.96(13) . . . . ?
C7 C8 C9 C4 0.1(2) . . . . ?
C11 O1 C10 O2 -1.9(2) . . . . ?
C11 O1 C10 C4 179.23(13) . . . . ?
C5 C4 C10 O2 -13.3(2) . . . . ?
C9 C4 C10 O2 166.03(16) . . . . ?
C5 C4 C10 O1 165.61(14) . . . . ?
C9 C4 C10 O1 -15.1(2) . . . . ?
